data_4034934
loop_
_publ_author_name
'Hao, Tao-Tao'
'Liang, Hao-Ran'
'Ou-Yang, Ying-Han'
'Yin, Chang-Zhen'
'Zheng, Xue-Li'
'Yuan, Mao-Lin'
'Li, Rui-Xiang'
'Fu, Hai-Yan'
'Chen, Hua'

_publ_section_title
;
 Palladium-Catalyzed Domino Reaction for Stereoselective Synthesis of
 Multisubstituted Olefins: Construction of Blue Luminogens.
;
_journal_issue 8
_journal_name_full 'The Journal of organic chemistry'
_journal_page_first 4441
_journal_page_last 4454
_journal_paper_doi 10.1021/acs.joc.8b00150
_journal_volume 83
_journal_year 2018
_chemical_formula_moiety 'C28 H26 O'
_chemical_formula_sum 'C28 H26 O'
_chemical_formula_weight 378.49
_space_group_crystal_system monoclinic
_space_group_IT_number 14
_space_group_name_Hall '-P 2yn'
_space_group_name_H-M_alt 'P 1 21/n 1'
_atom_sites_solution_hydrogens geom
_atom_sites_solution_primary direct
_audit_creation_date 2016-09-20
_audit_creation_method
;
Olex2 1.2
(compiled 2016.09.09 svn.r3337 for OlexSys, GUI svn.r5227)
;
_cell_angle_alpha 90
_cell_angle_beta 117.278(9)
_cell_angle_gamma 90
_cell_formula_units_Z 4
_cell_length_a 9.9497(7)
_cell_length_b 23.3460(12)
_cell_length_c 10.3370(8)
_cell_measurement_reflns_used 3668
_cell_measurement_temperature 293.4(3)
_cell_measurement_theta_max 71.6940
_cell_measurement_theta_min 5.0870
_cell_volume 2134.1(3)
_computing_cell_refinement
;
CrysAlisPro, Agilent Technologies,
Version 1.171.37.35 (release 13-08-2014 CrysAlis171 .NET)
(compiled Aug 13 2014,18:06:01)
;
_computing_data_collection
;
CrysAlisPro, Agilent Technologies,
Version 1.171.37.35 (release 13-08-2014 CrysAlis171 .NET)
(compiled Aug 13 2014,18:06:01)
;
_computing_data_reduction
;
CrysAlisPro, Agilent Technologies,
Version 1.171.37.35 (release 13-08-2014 CrysAlis171 .NET)
(compiled Aug 13 2014,18:06:01)
;
_computing_molecular_graphics 'Olex2 (Dolomanov et al., 2009)'
_computing_publication_material 'Olex2 (Dolomanov et al., 2009)'
_computing_structure_refinement 'ShelXL (Sheldrick, 2015)'
_computing_structure_solution 'ShelXT (Sheldrick, 2015)'
_diffrn_ambient_environment air
_diffrn_ambient_temperature 293.4(3)
_diffrn_detector 'CCD plate'
_diffrn_detector_area_resol_mean 15.9595
_diffrn_detector_type EosS2
_diffrn_measured_fraction_theta_full 0.999
_diffrn_measured_fraction_theta_max 0.980
_diffrn_measurement_details
;
#__ type_ start__ end____ width___ exp.time_
  1 omega   23.00   89.00   1.0000    1.0000
omega____ theta____ kappa____ phi______ frames
    -       36.0421 -125.0000   90.0000 66

#__ type_ start__ end____ width___ exp.time_
  2 omega    7.00  107.00   1.0000    1.0000
omega____ theta____ kappa____ phi______ frames
    -       36.0421   19.0000   90.0000 100

#__ type_ start__ end____ width___ exp.time_
  3 omega    1.00   75.00   1.0000    1.0000
omega____ theta____ kappa____ phi______ frames
    -       36.0421  -99.0000  120.0000 74

#__ type_ start__ end____ width___ exp.time_
  4 omega  -31.00   53.00   1.0000    1.0000
omega____ theta____ kappa____ phi______ frames
    -       36.0421  -57.0000  150.0000 84

#__ type_ start__ end____ width___ exp.time_
  5 omega   23.00   89.00   1.0000    1.0000
omega____ theta____ kappa____ phi______ frames
    -       36.0421 -125.0000  -90.0000 66

#__ type_ start__ end____ width___ exp.time_
  6 omega   40.00   98.00   1.0000    1.0000
omega____ theta____ kappa____ phi______ frames
    -      108.0000  -45.0000  -60.0000 58

#__ type_ start__ end____ width___ exp.time_
  7 omega   38.00   91.00   1.0000    1.0000
omega____ theta____ kappa____ phi______ frames
    -      108.0000  -30.0000   60.0000 53

#__ type_ start__ end____ width___ exp.time_
  8 omega   38.00   91.00   1.0000    1.0000
omega____ theta____ kappa____ phi______ frames
    -      108.0000  -30.0000  120.0000 53

#__ type_ start__ end____ width___ exp.time_
  9 omega   38.00   91.00   1.0000    1.0000
omega____ theta____ kappa____ phi______ frames
    -      108.0000  -30.0000 -150.0000 53

#__ type_ start__ end____ width___ exp.time_
 10 omega   40.00   98.00   1.0000    1.0000
omega____ theta____ kappa____ phi______ frames
    -      108.0000  -45.0000  -30.0000 58

#__ type_ start__ end____ width___ exp.time_
 11 omega   39.00  109.00   1.0000    1.0000
omega____ theta____ kappa____ phi______ frames
    -      108.0000  -94.0000  -30.0000 70

#__ type_ start__ end____ width___ exp.time_
 12 omega   38.00   91.00   1.0000    1.0000
omega____ theta____ kappa____ phi______ frames
    -      108.0000  -30.0000   30.0000 53

#__ type_ start__ end____ width___ exp.time_
 13 omega   87.00  178.00   1.0000    1.0000
omega____ theta____ kappa____ phi______ frames
    -      108.0000   30.0000   30.0000 91

#__ type_ start__ end____ width___ exp.time_
 14 omega   38.00  116.00   1.0000    1.0000
omega____ theta____ kappa____ phi______ frames
    -      108.0000 -111.0000  -90.0000 78

#__ type_ start__ end____ width___ exp.time_
 15 omega   40.00  135.00   1.0000    1.0000
omega____ theta____ kappa____ phi______ frames
    -      108.0000  -77.0000   60.0000 95

#__ type_ start__ end____ width___ exp.time_
 16 omega   19.00  103.00   1.0000    1.0000
omega____ theta____ kappa____ phi______ frames
    -       36.0421   57.0000  150.0000 84

#__ type_ start__ end____ width___ exp.time_
 17 omega    9.00  104.00   1.0000    1.0000
omega____ theta____ kappa____ phi______ frames
    -       36.0421   77.0000 -120.0000 95
;
_diffrn_measurement_device 'four-circle diffractometer'
_diffrn_measurement_device_type 'New Gemini, Dual, Cu at zero, EosS2'
_diffrn_measurement_method '\w scans'
_diffrn_orient_matrix_UB_11 -0.0800891000
_diffrn_orient_matrix_UB_12 -0.0488329000
_diffrn_orient_matrix_UB_13 0.0380500000
_diffrn_orient_matrix_UB_21 -0.0034884000
_diffrn_orient_matrix_UB_22 0.0370659000
_diffrn_orient_matrix_UB_23 0.1216704000
_diffrn_orient_matrix_UB_31 -0.1546477000
_diffrn_orient_matrix_UB_32 0.0244151000
_diffrn_orient_matrix_UB_33 -0.1088363000
_diffrn_radiation_monochromator graphite
_diffrn_radiation_probe x-ray
_diffrn_radiation_type CuK\a
_diffrn_radiation_wavelength 1.54184
_diffrn_reflns_av_R_equivalents 0.0396
_diffrn_reflns_av_unetI/netI 0.0361
_diffrn_reflns_Laue_measured_fraction_full 0.999
_diffrn_reflns_Laue_measured_fraction_max 0.980
_diffrn_reflns_limit_h_max 11
_diffrn_reflns_limit_h_min -12
_diffrn_reflns_limit_k_max 28
_diffrn_reflns_limit_k_min -23
_diffrn_reflns_limit_l_max 11
_diffrn_reflns_limit_l_min -12
_diffrn_reflns_number 11959
_diffrn_reflns_point_group_measured_fraction_full 0.999
_diffrn_reflns_point_group_measured_fraction_max 0.980
_diffrn_reflns_theta_full 67.684
_diffrn_reflns_theta_max 72.612
_diffrn_reflns_theta_min 5.111
_diffrn_source 'Enhance (Cu) X-ray Source'
_exptl_absorpt_coefficient_mu 0.532
_exptl_absorpt_correction_T_max 1.00000
_exptl_absorpt_correction_T_min 0.73876
_exptl_absorpt_correction_type multi-scan
_exptl_absorpt_process_details
;
CrysAlisPro, Agilent Technologies,
Version 1.171.37.35 (release 13-08-2014 CrysAlis171 .NET)
(compiled Aug 13 2014,18:06:01)
Empirical absorption correction using spherical harmonics,
 implemented in SCALE3 ABSPACK scaling algorithm.
;
_exptl_crystal_colour 'clear light colourless'
_exptl_crystal_colour_lustre clear
_exptl_crystal_colour_modifier light
_exptl_crystal_colour_primary colourless
_exptl_crystal_density_diffrn 1.178
_exptl_crystal_description block
_exptl_crystal_F_000 808
_exptl_crystal_size_max 0.75
_exptl_crystal_size_mid 0.7
_exptl_crystal_size_min 0.5
_refine_diff_density_max 0.214
_refine_diff_density_min -0.389
_refine_diff_density_rms 0.080
_refine_ls_extinction_method none
_refine_ls_goodness_of_fit_ref 1.064
_refine_ls_hydrogen_treatment constr
_refine_ls_matrix_type full
_refine_ls_number_parameters 263
_refine_ls_number_reflns 4147
_refine_ls_number_restraints 0
_refine_ls_restrained_S_all 1.064
_refine_ls_R_factor_all 0.0800
_refine_ls_R_factor_gt 0.0673
_refine_ls_shift/su_max 0.000
_refine_ls_shift/su_mean 0.000
_refine_ls_structure_factor_coef Fsqd
_refine_ls_weighting_details 'w=1/[\s^2^(Fo^2^)+(0.1079P)^2^+0.1586P] where P=(Fo^2^+2Fc^2^)/3'
_refine_ls_weighting_scheme calc
_refine_ls_wR_factor_gt 0.1687
_refine_ls_wR_factor_ref 0.1842
_reflns_Friedel_coverage 0.000
_reflns_number_gt 3252
_reflns_number_total 4147
_reflns_threshold_expression 'I > 2\s(I)'
_cod_data_source_file jo8b00150_si_002.cif
_cod_data_source_block ch-htt-512_cmpd_5a
_cod_database_code 4034934
_shelx_space_group_comment
;
The symmetry employed for this shelxl refinement is uniquely defined
by the following loop, which should always be used as a source of
symmetry information in preference to the above space-group names.
They are only intended as comments.
;
_reflns_odcompleteness_completeness 99.87
_reflns_odcompleteness_iscentric 1
_reflns_odcompleteness_theta 66.97
_olex2_refinement_description
;
1. Fixed Uiso
 At 1.2 times of:
  All C(H) groups, All C(H,H) groups
 At 1.5 times of:
  All C(H,H,H) groups
2.a Ternary CH refined with riding coordinates:
 C005(H005), C009(H009), C00F(H00F), C00J(H00J)
2.b Secondary CH2 refined with riding coordinates:
 C00M(H00A,H00M), C00O(H00O,H00P), C00T(H00W,H00X)
2.c Aromatic/amide H refined with riding coordinates:
 C00B(H00B), C00C(H00C), C00D(H00D), C00E(H00E), C00G(H00G), C00H(H00H),
 C00I(H00I), C00K(H00K), C00L(H00L), C00N(H00N), C00P(H00Q), C00Q(H00R),
 C00R(H00S)
2.d Idealised Me refined as rotating group:
 C00S(H00T,H00U,H00V)
;
_shelx_shelxl_version_number 2014/7
_olex2_date_sample_data_collection 2016-09-20
_olex2_submission_special_instructions 'No special instructions were received'

loop_
_space_group_symop_operation_xyz
'x, y, z'
'-x+1/2, y+1/2, -z+1/2'
'-x, -y, -z'
'x-1/2, -y-1/2, z-1/2'

loop_
_atom_site_label
_atom_site_type_symbol
_atom_site_fract_x
_atom_site_fract_y
_atom_site_fract_z
_atom_site_U_iso_or_equiv
_atom_site_adp_type
_atom_site_occupancy
_atom_site_site_symmetry_order
_atom_site_calc_flag
_atom_site_refinement_flags_posn
O001 O 0.34400(15) 0.43999(7) 0.30504(17) 0.0652(4) Uani 1 1 d .
C002 C 0.81739(19) 0.35195(7) 0.49773(19) 0.0433(4) Uani 1 1 d .
C003 C 0.58368(19) 0.39815(7) 0.4203(2) 0.0449(4) Uani 1 1 d .
C004 C 0.7097(2) 0.37815(7) 0.5425(2) 0.0448(4) Uani 1 1 d .
C005 C 0.74970(19) 0.35798(8) 0.33244(19) 0.0455(4) Uani 1 1 d .
H005 H 0.7358 0.3205 0.2852 0.055 Uiso 1 1 calc R
C006 C 1.03995(19) 0.29804(8) 0.5157(2) 0.0478(4) Uani 1 1 d .
C007 C 0.9523(2) 0.32774(7) 0.5812(2) 0.0457(4) Uani 1 1 d .
C008 C 0.4627(2) 0.42305(7) 0.4326(2) 0.0488(4) Uani 1 1 d .
C009 C 0.5958(2) 0.38949(8) 0.2824(2) 0.0493(4) Uani 1 1 d .
H009 H 0.5113 0.3667 0.2116 0.059 Uiso 1 1 calc R
C00A C 1.0292(2) 0.32932(8) 0.7438(2) 0.0482(4) Uani 1 1 d .
C00B C 1.0419(2) 0.28091(8) 0.8252(2) 0.0526(5) Uani 1 1 d .
H00B H 1.0031 0.2463 0.7783 0.063 Uiso 1 1 calc R
C00C C 0.7153(2) 0.38360(8) 0.6799(2) 0.0548(5) Uani 1 1 d .
H00C H 0.7984 0.3703 0.7627 0.066 Uiso 1 1 calc R
C00D C 0.5958(3) 0.40893(9) 0.6902(2) 0.0603(5) Uani 1 1 d .
H00D H 0.5997 0.4128 0.7814 0.072 Uiso 1 1 calc R
C00E C 0.4702(2) 0.42886(8) 0.5695(2) 0.0558(5) Uani 1 1 d .
H00E H 0.3913 0.4460 0.5798 0.067 Uiso 1 1 calc R
C00F C 0.8388(2) 0.39891(9) 0.2840(2) 0.0581(5) Uani 1 1 d .
H00F H 0.9487 0.3933 0.3340 0.070 Uiso 1 1 calc R
C00G C 0.9797(2) 0.25154(8) 0.4239(2) 0.0596(5) Uani 1 1 d .
H00G H 0.8848 0.2376 0.4049 0.071 Uiso 1 1 calc R
C00H C 1.1834(2) 0.31651(9) 0.5451(2) 0.0600(5) Uani 1 1 d .
H00H H 1.2272 0.3467 0.6097 0.072 Uiso 1 1 calc R
C00I C 1.1117(2) 0.28311(11) 0.9760(2) 0.0654(6) Uani 1 1 d .
H00I H 1.1168 0.2504 1.0292 0.079 Uiso 1 1 calc R
C00J C 0.6181(3) 0.44506(10) 0.2142(2) 0.0651(6) Uani 1 1 d .
H00J H 0.5501 0.4765 0.2082 0.078 Uiso 1 1 calc R
C00K C 1.1998(3) 0.24567(10) 0.3871(3) 0.0686(6) Uani 1 1 d .
H00K H 1.2522 0.2287 0.3423 0.082 Uiso 1 1 calc R
C00L C 1.0601(3) 0.22556(10) 0.3602(3) 0.0699(6) Uani 1 1 d .
H00L H 1.0188 0.1943 0.2989 0.084 Uiso 1 1 calc R
C00M C 0.7681(3) 0.39735(12) 0.1173(2) 0.0725(6) Uani 1 1 d .
H00A H 0.7517 0.3582 0.0816 0.087 Uiso 1 1 calc R
H00M H 0.8317 0.4169 0.0829 0.087 Uiso 1 1 calc R
C00N C 1.2624(2) 0.29114(11) 0.4805(3) 0.0692(6) Uani 1 1 d .
H00N H 1.3577 0.3047 0.5000 0.083 Uiso 1 1 calc R
C00O C 0.7861(3) 0.45730(10) 0.3100(3) 0.0714(6) Uani 1 1 d .
H00O H 0.8231 0.4888 0.2740 0.086 Uiso 1 1 calc R
H00P H 0.8107 0.4636 0.4112 0.086 Uiso 1 1 calc R
C00P C 1.0942(3) 0.37932(10) 0.8177(3) 0.0714(6) Uani 1 1 d .
H00Q H 1.0895 0.4123 0.7653 0.086 Uiso 1 1 calc R
C00Q C 1.1730(3) 0.33301(12) 1.0465(3) 0.0739(7) Uani 1 1 d .
H00R H 1.2196 0.3344 1.1476 0.089 Uiso 1 1 calc R
C00R C 1.1658(3) 0.38119(12) 0.9679(3) 0.0826(8) Uani 1 1 d .
H00S H 1.2092 0.4152 1.0158 0.099 Uiso 1 1 calc R
C00S C 0.2141(2) 0.46186(12) 0.3122(3) 0.0776(7) Uani 1 1 d .
H00T H 0.1358 0.4692 0.2155 0.116 Uiso 1 1 calc GR
H00U H 0.2399 0.4968 0.3672 0.116 Uiso 1 1 calc GR
H00V H 0.1790 0.4343 0.3587 0.116 Uiso 1 1 calc GR
C00T C 0.6161(3) 0.42922(13) 0.0689(2) 0.0804(8) Uani 1 1 d .
H00W H 0.6112 0.4632 0.0129 0.096 Uiso 1 1 calc R
H00X H 0.5311 0.4045 0.0111 0.096 Uiso 1 1 calc R

loop_
_atom_site_aniso_label
_atom_site_aniso_U_11
_atom_site_aniso_U_22
_atom_site_aniso_U_33
_atom_site_aniso_U_23
_atom_site_aniso_U_13
_atom_site_aniso_U_12
O001 0.0486(7) 0.0774(10) 0.0651(9) -0.0142(7) 0.0222(7) 0.0094(7)
C002 0.0482(9) 0.0392(8) 0.0455(9) -0.0007(7) 0.0239(8) -0.0017(7)
C003 0.0478(9) 0.0406(8) 0.0508(10) -0.0047(7) 0.0265(8) -0.0028(7)
C004 0.0523(9) 0.0378(8) 0.0503(10) 0.0004(7) 0.0286(8) -0.0015(7)
C005 0.0449(9) 0.0480(9) 0.0447(9) -0.0039(7) 0.0215(7) 0.0027(7)
C006 0.0465(9) 0.0481(9) 0.0469(10) 0.0012(8) 0.0196(8) 0.0048(7)
C007 0.0479(9) 0.0419(9) 0.0474(10) -0.0010(7) 0.0219(8) -0.0014(7)
C008 0.0480(9) 0.0426(9) 0.0607(11) -0.0073(8) 0.0291(9) -0.0034(7)
C009 0.0473(9) 0.0541(10) 0.0446(10) -0.0073(8) 0.0193(8) 0.0036(8)
C00A 0.0452(9) 0.0514(10) 0.0465(10) -0.0017(8) 0.0196(8) -0.0005(7)
C00B 0.0524(10) 0.0513(10) 0.0565(11) 0.0036(9) 0.0271(9) 0.0051(8)
C00C 0.0710(12) 0.0514(10) 0.0514(11) 0.0064(8) 0.0361(10) 0.0058(9)
C00D 0.0836(14) 0.0560(11) 0.0609(12) 0.0040(9) 0.0499(12) 0.0044(10)
C00E 0.0635(11) 0.0486(10) 0.0729(13) -0.0067(9) 0.0466(11) -0.0039(9)
C00F 0.0548(10) 0.0731(13) 0.0507(11) 0.0076(9) 0.0279(9) -0.0002(9)
C00G 0.0489(10) 0.0555(11) 0.0699(13) -0.0125(10) 0.0234(9) 0.0004(8)
C00H 0.0504(10) 0.0620(12) 0.0657(13) -0.0099(10) 0.0250(9) -0.0030(9)
C00I 0.0618(12) 0.0796(14) 0.0552(12) 0.0166(11) 0.0271(10) 0.0098(11)
C00J 0.0880(15) 0.0646(12) 0.0513(12) 0.0130(10) 0.0394(11) 0.0270(11)
C00K 0.0657(13) 0.0779(15) 0.0697(14) -0.0029(12) 0.0376(11) 0.0159(11)
C00L 0.0631(12) 0.0679(14) 0.0711(14) -0.0197(11) 0.0243(11) 0.0070(10)
C00M 0.0793(15) 0.0949(17) 0.0565(13) 0.0105(12) 0.0426(12) 0.0178(13)
C00N 0.0547(11) 0.0769(14) 0.0834(16) -0.0025(12) 0.0382(11) 0.0013(10)
C00O 0.1016(18) 0.0613(12) 0.0619(13) 0.0053(10) 0.0466(13) -0.0141(12)
C00P 0.0894(16) 0.0584(12) 0.0574(13) -0.0041(10) 0.0257(12) -0.0151(11)
C00Q 0.0652(13) 0.1021(19) 0.0458(11) -0.0009(12) 0.0179(10) 0.0002(12)
C00R 0.0909(18) 0.0849(17) 0.0574(14) -0.0204(12) 0.0214(13) -0.0253(14)
C00S 0.0492(11) 0.0894(17) 0.0961(19) -0.0061(14) 0.0348(12) 0.0094(11)
C00T 0.0907(17) 0.109(2) 0.0476(12) 0.0159(12) 0.0373(12) 0.0353(15)

loop_
_atom_type_symbol
_atom_type_description
_atom_type_scat_dispersion_real
_atom_type_scat_dispersion_imag
_atom_type_scat_source
C C 0.0181 0.0091 'International Tables Vol C Tables 4.2.6.8 and 6.1.1.4'
H H 0.0000 0.0000 'International Tables Vol C Tables 4.2.6.8 and 6.1.1.4'
O O 0.0492 0.0322 'International Tables Vol C Tables 4.2.6.8 and 6.1.1.4'

loop_
_geom_angle_atom_site_label_1
_geom_angle_atom_site_label_2
_geom_angle_atom_site_label_3
_geom_angle
C008 O001 C00S 117.27(18)
C004 C002 C005 107.45(14)
C007 C002 C004 128.82(16)
C007 C002 C005 123.72(15)
C004 C003 C008 120.94(17)
C004 C003 C009 112.73(15)
C008 C003 C009 126.33(17)
C003 C004 C002 109.63(15)
C003 C004 C00C 119.34(16)
C00C C004 C002 131.01(17)
C002 C005 H005 111.3
C002 C005 C009 106.07(13)
C002 C005 C00F 113.42(15)
C009 C005 H005 111.3
C00F C005 H005 111.3
C00F C005 C009 103.00(15)
C00G C006 C007 120.92(16)
C00G C006 C00H 118.29(18)
C00H C006 C007 120.79(17)
C002 C007 C006 121.51(16)
C002 C007 C00A 123.90(16)
C00A C007 C006 114.57(15)
O001 C008 C003 115.69(17)
O001 C008 C00E 125.08(17)
C00E C008 C003 119.23(18)
C003 C009 C005 104.08(14)
C003 C009 H009 111.6
C003 C009 C00J 114.39(15)
C005 C009 H009 111.6
C00J C009 C005 102.91(15)
C00J C009 H009 111.6
C00B C00A C007 121.50(17)
C00B C00A C00P 117.72(18)
C00P C00A C007 120.75(17)
C00A C00B H00B 119.5
C00A C00B C00I 120.94(19)
C00I C00B H00B 119.5
C004 C00C H00C 120.5
C00D C00C C004 118.93(19)
C00D C00C H00C 120.5
C00C C00D H00D 119.0
C00C C00D C00E 122.10(19)
C00E C00D H00D 119.0
C008 C00E H00E 120.3
C00D C00E C008 119.45(17)
C00D C00E H00E 120.3
C005 C00F H00F 114.6
C00M C00F C005 108.37(18)
C00M C00F H00F 114.6
C00O C00F C005 101.61(15)
C00O C00F H00F 114.6
C00O C00F C00M 101.61(18)
C006 C00G H00G 119.8
C006 C00G C00L 120.35(19)
C00L C00G H00G 119.8
C006 C00H H00H 119.3
C00N C00H C006 121.3(2)
C00N C00H H00H 119.3
C00B C00I H00I 119.9
C00Q C00I C00B 120.3(2)
C00Q C00I H00I 119.9
C009 C00J H00J 114.8
C00O C00J C009 101.83(16)
C00O C00J H00J 114.8
C00O C00J C00T 101.42(19)
C00T C00J C009 107.72(19)
C00T C00J H00J 114.8
C00L C00K H00K 120.1
C00L C00K C00N 119.8(2)
C00N C00K H00K 120.1
C00G C00L H00L 119.8
C00K C00L C00G 120.4(2)
C00K C00L H00L 119.8
C00F C00M H00A 111.1
C00F C00M H00M 111.1
C00F C00M C00T 103.25(17)
H00A C00M H00M 109.1
C00T C00M H00A 111.1
C00T C00M H00M 111.1
C00H C00N C00K 119.8(2)
C00H C00N H00N 120.1
C00K C00N H00N 120.1
C00F C00O C00J 94.65(17)
C00F C00O H00O 112.8
C00F C00O H00P 112.8
C00J C00O H00O 112.8
C00J C00O H00P 112.8
H00O C00O H00P 110.3
C00A C00P H00Q 119.4
C00R C00P C00A 121.2(2)
C00R C00P H00Q 119.4
C00I C00Q H00R 120.1
C00I C00Q C00R 119.8(2)
C00R C00Q H00R 120.1
C00P C00R H00S 120.0
C00Q C00R C00P 120.0(2)
C00Q C00R H00S 120.0
O001 C00S H00T 109.5
O001 C00S H00U 109.5
O001 C00S H00V 109.5
H00T C00S H00U 109.5
H00T C00S H00V 109.5
H00U C00S H00V 109.5
C00J C00T C00M 103.08(18)
C00J C00T H00W 111.1
C00J C00T H00X 111.1
C00M C00T H00W 111.1
C00M C00T H00X 111.1
H00W C00T H00X 109.1

loop_
_geom_bond_atom_site_label_1
_geom_bond_atom_site_label_2
_geom_bond_distance
O001 C008 1.365(2)
O001 C00S 1.423(2)
C002 C004 1.480(2)
C002 C005 1.529(2)
C002 C007 1.343(2)
C003 C004 1.391(3)
C003 C008 1.394(2)
C003 C009 1.498(2)
C004 C00C 1.402(2)
C005 H005 0.9800
C005 C009 1.558(2)
C005 C00F 1.536(3)
C006 C007 1.497(2)
C006 C00G 1.384(3)
C006 C00H 1.384(3)
C007 C00A 1.494(3)
C008 C00E 1.389(3)
C009 H009 0.9800
C009 C00J 1.541(3)
C00A C00B 1.380(3)
C00A C00P 1.383(3)
C00B H00B 0.9300
C00B C00I 1.386(3)
C00C H00C 0.9300
C00C C00D 1.375(3)
C00D H00D 0.9300
C00D C00E 1.380(3)
C00E H00E 0.9300
C00F H00F 0.9800
C00F C00M 1.534(3)
C00F C00O 1.528(3)
C00G H00G 0.9300
C00G C00L 1.387(3)
C00H H00H 0.9300
C00H C00N 1.377(3)
C00I H00I 0.9300
C00I C00Q 1.361(3)
C00J H00J 0.9800
C00J C00O 1.530(4)
C00J C00T 1.538(3)
C00K H00K 0.9300
C00K C00L 1.370(3)
C00K C00N 1.377(3)
C00L H00L 0.9300
C00M H00A 0.9700
C00M H00M 0.9700
C00M C00T 1.548(3)
C00N H00N 0.9300
C00O H00O 0.9700
C00O H00P 0.9700
C00P H00Q 0.9300
C00P C00R 1.381(3)
C00Q H00R 0.9300
C00Q C00R 1.370(4)
C00R H00S 0.9300
C00S H00T 0.9600
C00S H00U 0.9600
C00S H00V 0.9600
C00T H00W 0.9700
C00T H00X 0.9700
